data_7021993
loop_
_publ_author_name
'Al-Harbi, Ahmed'
'Rong, Yi'
'Parkin, Gerard'

_publ_section_title
;
 Synthesis and structural characterization of tris(2-pyridonyl)methyl
 complexes of zinc and thallium: a new class of metallacarbatranes and a
 monovalent thallium alkyl compound.
;
_journal_issue 39
_journal_name_full 'Dalton transactions (Cambridge, England : 2003)'
_journal_page_first 14053
_journal_page_last 14057
_journal_paper_doi 10.1039/c3dt52163j
_journal_volume 42
_journal_year 2013
_chemical_formula_sum 'C16 H13 N3 O3'
_chemical_formula_weight 295.29
_chemical_name_systematic
; 
 ? 
;
_space_group_IT_number 146
_symmetry_cell_setting trigonal
_symmetry_space_group_name_Hall 'R 3'
_symmetry_space_group_name_H-M 'R 3 :H'
_atom_sites_solution_hydrogens geom
_atom_sites_solution_primary direct
_atom_sites_solution_secondary difmap
_audit_creation_method SHELXL-97
_cell_angle_alpha 90.00
_cell_angle_beta 90.00
_cell_angle_gamma 120.00
_cell_formula_units_Z 3
_cell_length_a 15.486(3)
_cell_length_b 15.486(3)
_cell_length_c 5.0769(11)
_cell_measurement_reflns_used 4031
_cell_measurement_temperature 125(2)
_cell_measurement_theta_max 31.62
_cell_measurement_theta_min 2.63
_cell_volume 1054.4(4)
_computing_cell_refinement 'Bruker SAINT'
_computing_data_collection 'Bruker APEX2'
_computing_data_reduction 'Bruker SAINT'
_computing_molecular_graphics 'Bruker SHELXTL'
_computing_publication_material 'Bruker SHELXTL'
_computing_structure_refinement 'SHELXL-97 (Sheldrick, 2008)'
_computing_structure_solution 'SHELXS-97 (Sheldrick, 2008)'
_diffrn_ambient_temperature 125(2)
_diffrn_measured_fraction_theta_full 0.987
_diffrn_measured_fraction_theta_max 0.987
_diffrn_measurement_device_type 'Bruker APEX-II CCD'
_diffrn_measurement_method '\f and \w scans'
_diffrn_radiation_monochromator graphite
_diffrn_radiation_source 'fine-focus sealed tube'
_diffrn_radiation_type MoK\a
_diffrn_radiation_wavelength 0.71073
_diffrn_reflns_av_R_equivalents 0.0380
_diffrn_reflns_av_sigmaI/netI 0.0407
_diffrn_reflns_limit_h_max 22
_diffrn_reflns_limit_h_min -22
_diffrn_reflns_limit_k_max 22
_diffrn_reflns_limit_k_min -22
_diffrn_reflns_limit_l_max 7
_diffrn_reflns_limit_l_min -7
_diffrn_reflns_number 5315
_diffrn_reflns_theta_full 31.64
_diffrn_reflns_theta_max 31.64
_diffrn_reflns_theta_min 2.63
_exptl_absorpt_coefficient_mu 0.099
_exptl_absorpt_correction_T_max 0.9951
_exptl_absorpt_correction_T_min 0.9429
_exptl_absorpt_correction_type empirical
_exptl_absorpt_process_details sadabs
_exptl_crystal_colour colorless
_exptl_crystal_density_diffrn 1.395
_exptl_crystal_density_method 'not measured'
_exptl_crystal_description needle
_exptl_crystal_F_000 462
_exptl_crystal_size_max 0.60
_exptl_crystal_size_mid 0.07
_exptl_crystal_size_min 0.05
_refine_diff_density_max 0.316
_refine_diff_density_min -0.182
_refine_diff_density_rms 0.051
_refine_ls_extinction_method none
_refine_ls_goodness_of_fit_ref 1.060
_refine_ls_hydrogen_treatment constr
_refine_ls_matrix_type full
_refine_ls_number_parameters 67
_refine_ls_number_reflns 1540
_refine_ls_number_restraints 1
_refine_ls_restrained_S_all 1.060
_refine_ls_R_factor_all 0.0451
_refine_ls_R_factor_gt 0.0404
_refine_ls_shift/su_max 0.000
_refine_ls_shift/su_mean 0.000
_refine_ls_structure_factor_coef Fsqd
_refine_ls_weighting_details 'calc w=1/[\s^2^(Fo^2^)+(0.0654P)^2^+0.0000P] where P=(Fo^2^+2Fc^2^)/3'
_refine_ls_weighting_scheme calc
_refine_ls_wR_factor_gt 0.1037
_refine_ls_wR_factor_ref 0.1063
_reflns_number_gt 1400
_reflns_number_total 1540
_reflns_threshold_expression >2sigma(I)
_cod_data_source_file c3dt52163j.txt
_cod_data_source_block o3s10
_cod_original_sg_symbol_H-M R3
_cod_database_code 7021993

loop_
_symmetry_equiv_pos_as_xyz
'x, y, z'
'-y, x-y, z'
'-x+y, -x, z'
'x+2/3, y+1/3, z+1/3'
'-y+2/3, x-y+1/3, z+1/3'
'-x+y+2/3, -x+1/3, z+1/3'
'x+1/3, y+2/3, z+2/3'
'-y+1/3, x-y+2/3, z+2/3'
'-x+y+1/3, -x+2/3, z+2/3'

loop_
_atom_site_label
_atom_site_type_symbol
_atom_site_fract_x
_atom_site_fract_y
_atom_site_fract_z
_atom_site_U_iso_or_equiv
_atom_site_adp_type
_atom_site_occupancy
_atom_site_symmetry_multiplicity
_atom_site_calc_flag
_atom_site_refinement_flags
N1 N -0.06089(8) 0.04286(8) 0.7405(2) 0.0144(2) Uani 1 1 d .
O1 O 0.01459(8) 0.15596(8) 0.4106(2) 0.0205(2) Uani 1 1 d .
C1 C 0.0000 0.0000 0.6553(4) 0.0123(4) Uani 1 3 d S
H1A H 0.0000 0.0000 0.4583 0.015 Uiso 1 3 calc SR
C2 C -0.04804(10) 0.12438(9) 0.5878(3) 0.0161(2) Uani 1 1 d .
C3 C -0.11174(11) 0.16359(11) 0.6601(3) 0.0225(3) Uani 1 1 d .
H3A H -0.1073 0.2184 0.5646 0.027 Uiso 1 1 calc R
C4 C -0.17807(12) 0.12395(12) 0.8616(3) 0.0235(3) Uani 1 1 d .
H4A H -0.2186 0.1519 0.9060 0.028 Uiso 1 1 calc R
C5 C -0.18742(10) 0.04122(11) 1.0067(3) 0.0206(3) Uani 1 1 d .
H5A H -0.2341 0.0135 1.1467 0.025 Uiso 1 1 calc R
C6 C -0.12905(10) 0.00248(10) 0.9430(3) 0.0175(3) Uani 1 1 d .
H6A H -0.1350 -0.0530 1.0384 0.021 Uiso 1 1 calc R

loop_
_atom_site_aniso_label
_atom_site_aniso_U_11
_atom_site_aniso_U_22
_atom_site_aniso_U_33
_atom_site_aniso_U_23
_atom_site_aniso_U_13
_atom_site_aniso_U_12
N1 0.0135(5) 0.0139(4) 0.0171(5) 0.0015(4) 0.0019(4) 0.0078(4)
O1 0.0222(5) 0.0174(4) 0.0212(5) 0.0033(3) 0.0046(4) 0.0092(4)
C1 0.0103(5) 0.0103(5) 0.0165(10) 0.000 0.000 0.0051(2)
C2 0.0183(6) 0.0134(5) 0.0173(6) 0.0002(4) 0.0003(4) 0.0085(5)
C3 0.0279(7) 0.0215(6) 0.0253(8) 0.0017(5) 0.0016(6) 0.0178(6)
C4 0.0248(7) 0.0270(7) 0.0265(7) -0.0018(5) 0.0017(5) 0.0187(6)
C5 0.0175(6) 0.0242(7) 0.0201(7) 0.0004(5) 0.0034(5) 0.0104(5)
C6 0.0169(5) 0.0180(5) 0.0158(6) 0.0023(5) 0.0030(4) 0.0073(5)

loop_
_atom_type_symbol
_atom_type_description
_atom_type_scat_dispersion_real
_atom_type_scat_dispersion_imag
_atom_type_scat_source
C C 0.0033 0.0016 'International Tables Vol C Tables 4.2.6.8 and 6.1.1.4'
H H 0.0000 0.0000 'International Tables Vol C Tables 4.2.6.8 and 6.1.1.4'
N N 0.0061 0.0033 'International Tables Vol C Tables 4.2.6.8 and 6.1.1.4'
O O 0.0106 0.0060 'International Tables Vol C Tables 4.2.6.8 and 6.1.1.4'

loop_
_geom_angle_atom_site_label_1
_geom_angle_atom_site_label_2
_geom_angle_atom_site_label_3
_geom_angle
_geom_angle_site_symmetry_1
_geom_angle_site_symmetry_3
C6 N1 C2 123.36(10) . .
C6 N1 C1 122.36(11) . .
C2 N1 C1 114.17(11) . .
N1 C1 N1 111.65(9) . 3
N1 C1 N1 111.64(9) . 2
N1 C1 N1 111.65(9) 3 2
O1 C2 N1 119.25(11) . .
O1 C2 C3 126.03(12) . .
N1 C2 C3 114.72(12) . .
C4 C3 C2 121.55(14) . .
C3 C4 C5 120.69(13) . .
C6 C5 C4 119.17(13) . .
C5 C6 N1 120.50(12) . .

loop_
_geom_bond_atom_site_label_1
_geom_bond_atom_site_label_2
_geom_bond_distance
_geom_bond_site_symmetry_2
N1 C6 1.3790(17) .
N1 C2 1.4082(15) .
N1 C1 1.4639(13) .
O1 C2 1.2311(16) .
C1 N1 1.4639(13) 3
C1 N1 1.4639(13) 2
C2 C3 1.4405(17) .
C3 C4 1.360(2) .
C4 C5 1.421(2) .
C5 C6 1.3505(19) .
